data_4078407
loop_
_publ_author_name
'Hays, Melanie L.'
'Burkey, David J.'
'Overby, Jason S.'
'Hanusa, Timothy P.'
'Sellers, Scott P.'
'Yee, Gordon T.'
'Young, Victor G.'

_publ_section_title
;
 Steric Influence on the Structure, Magnetic Properties, and Reactivity of
 Hexa- and Octaisopropylmanganocene
;
_journal_issue 25
_journal_name_full Organometallics
_journal_page_first 5521
_journal_paper_doi 10.1021/om980596n
_journal_volume 17
_journal_year 1998
_chemical_formula_moiety 'C28 H46 Mn '
_chemical_formula_sum 'C28 H46 Mn'
_chemical_formula_weight 437.61
_space_group_IT_number 2
_symmetry_cell_setting triclinic
_symmetry_Int_Tables_number 2
_symmetry_space_group_name_Hall '-P 1'
_symmetry_space_group_name_H-M 'P -1'
_audit_creation_date 'Sun Nov  9 00:40:00 1997'
_audit_creation_method 'from TEXRAY.INF file'
_cell_angle_alpha 100.605(9)
_cell_angle_beta 117.710(7)
_cell_angle_gamma 76.342(8)
_cell_formula_units_Z 1
_cell_length_a 9.116(1)
_cell_length_b 9.3585(7)
_cell_length_c 8.828(1)
_cell_measurement_reflns_used 24
_cell_measurement_temperature 293.2
_cell_measurement_theta_max 89.5
_cell_measurement_theta_min 87.4
_cell_volume 645.49(12)
_computing_cell_refinement 'MSC/AFC Diffractometer Control'
_computing_data_collection 'MSC/AFC Diffractometer Control'
_computing_data_reduction teXsan
_computing_publication_material teXsan
_computing_structure_refinement teXsan
_diffrn_ambient_temperature 293.2
_diffrn_measurement_device AFC6S
_diffrn_measurement_method 'omega/2-theta scans'
_diffrn_orient_matrix_UB_11 0.04323
_diffrn_orient_matrix_UB_12 0.00393
_diffrn_orient_matrix_UB_13 0.12733
_diffrn_orient_matrix_UB_21 -0.11811
_diffrn_orient_matrix_UB_22 0.02433
_diffrn_orient_matrix_UB_23 -0.01354
_diffrn_orient_matrix_UB_31 -0.00280
_diffrn_orient_matrix_UB_32 -0.10759
_diffrn_orient_matrix_UB_33 -0.00978
_diffrn_radiation_monochromator graphite
_diffrn_radiation_source 'X-ray tube'
_diffrn_radiation_type CuKalpha
_diffrn_radiation_wavelength 1.5418
_diffrn_reflns_av_R_equivalents 0.032
_diffrn_reflns_limit_h_max 10
_diffrn_reflns_limit_h_min -7
_diffrn_reflns_limit_k_max 10
_diffrn_reflns_limit_k_min -10
_diffrn_reflns_limit_l_max 8
_diffrn_reflns_limit_l_min -9
_diffrn_reflns_number 2059
_diffrn_reflns_theta_max 60.03
_diffrn_standards_decay_% 1.33
_diffrn_standards_interval_count 150
_diffrn_standards_number 3
_exptl_absorpt_coefficient_mu 0.422
_exptl_absorpt_correction_T_max 1.000
_exptl_absorpt_correction_T_min 0.783
_exptl_absorpt_correction_type empirical
_exptl_absorpt_process_details psi-scan
_exptl_crystal_colour red-orange
_exptl_crystal_density_diffrn 1.125
_exptl_crystal_description prism
_exptl_crystal_F_000 239.00
_exptl_crystal_size_max 0.55
_exptl_crystal_size_mid 0.40
_exptl_crystal_size_min 0.38
_refine_diff_density_max 0.29
_refine_diff_density_min -0.32
_refine_ls_extinction_coef 100001.00000
_refine_ls_extinction_method Zachariasen_type_2_Gaussian_isotropic
_refine_ls_goodness_of_fit_obs 1.930
_refine_ls_hydrogen_treatment refall
_refine_ls_matrix_type full
_refine_ls_number_parameters 226
_refine_ls_number_reflns 1735
_refine_ls_number_restraints 0
_refine_ls_R_factor_obs 0.0396
_refine_ls_shift/su_max 0.5555
_refine_ls_structure_factor_coef F
_refine_ls_weighting_scheme sigma
_refine_ls_wR_factor_obs 0.0492
_reflns_number_observed 1735
_reflns_number_total 2059
_reflns_observed_criterion 3sigma(I)
_cod_data_source_file om980596n.cif
_cod_data_source_block Mn_[(C3H7)3C5H2]2Mn;
_cod_original_cell_volume 645.6(3)
_cod_original_sg_symbol_H-M 'P -1       '
_cod_original_formula_sum 'C28 H46 Mn '
_cod_database_code 4078407

loop_
_symmetry_equiv_pos_as_xyz
'   +x,   +y,   +z'
'   -x,   -y,   -z'

loop_
_atom_site_aniso_label
_atom_site_aniso_U_11
_atom_site_aniso_U_22
_atom_site_aniso_U_33
_atom_site_aniso_U_12
_atom_site_aniso_U_13
_atom_site_aniso_U_23
Mn(1) 0.0332(4) 0.0467(4) 0.0295(4) -0.0057(3) 0.0139(3) 0.0011(3)
C(2) 0.039(2) 0.055(2) 0.037(2) -0.008(1) 0.009(1) 0.007(1)
C(3) 0.035(2) 0.059(2) 0.045(2) -0.003(1) 0.018(1) 0.005(1)
C(4) 0.037(2) 0.054(2) 0.039(2) -0.010(1) 0.012(1) 0.006(1)
C(5) 0.045(2) 0.050(2) 0.033(1) -0.008(1) 0.012(1) -0.001(1)
C(6) 0.048(2) 0.060(2) 0.030(2) -0.010(1) 0.016(1) 0.001(1)
C(7) 0.051(2) 0.060(2) 0.054(2) -0.009(2) 0.010(2) 0.016(2)
C(8) 0.28(1) 0.106(5) 0.106(5) 0.054(6) 0.119(6) 0.061(4)
C(9) 0.141(5) 0.101(4) 0.158(6) 0.058(4) 0.090(5) 0.072(5)
C(10) 0.045(2) 0.065(2) 0.061(2) -0.006(2) 0.023(2) 0.021(2)
C(11) 0.093(3) 0.098(4) 0.087(3) -0.051(3) 0.040(3) 0.008(3)
C(12) 0.096(4) 0.125(4) 0.061(3) -0.049(3) 0.042(3) 0.009(3)
C(13) 0.067(2) 0.052(2) 0.042(2) 0.001(2) 0.020(2) 0.000(1)
C(14) 0.095(3) 0.063(3) 0.078(3) -0.018(2) 0.031(3) -0.021(2)
C(15) 0.079(3) 0.077(3) 0.101(4) 0.002(3) 0.051(3) -0.015(3)

loop_
_atom_site_label
_atom_site_fract_x
_atom_site_fract_y
_atom_site_fract_z
_atom_site_U_iso_or_equiv
_atom_site_thermal_displace_type
Mn(1) 0.5000 0.5000 0.5000 0.0370(2) Uij
C(2) 0.2716(3) 0.5538(3) 0.2716(3) 0.0463(8) Uij
C(3) 0.2367(4) 0.5086(3) 0.3938(4) 0.0469(9) Uij
C(4) 0.3202(3) 0.3613(3) 0.4308(3) 0.0446(8) Uij
C(5) 0.4104(4) 0.3134(3) 0.3299(3) 0.0454(8) Uij
C(6) 0.3797(4) 0.4330(3) 0.2337(3) 0.0468(9) Uij
C(7) 0.2048(4) 0.6994(4) 0.1924(4) 0.0585(10) Uij
C(8) 0.176(1) 0.6832(8) 0.0119(9) 0.160(3) Uij
C(9) 0.0575(9) 0.7855(8) 0.218(1) 0.130(3) Uij
C(10) 0.3004(4) 0.2696(4) 0.5415(4) 0.056(1) Uij
C(11) 0.1415(7) 0.2018(6) 0.4400(7) 0.086(2) Uij
C(12) 0.2941(7) 0.3559(6) 0.7030(6) 0.085(2) Uij
C(13) 0.5069(4) 0.1615(4) 0.3117(4) 0.0577(10) Uij
C(14) 0.3877(7) 0.0636(5) 0.1725(6) 0.085(1) Uij
C(15) 0.6509(7) 0.1635(6) 0.2717(8) 0.087(2) Uij
H(1) 0.166(4) 0.566(3) 0.440(3) 0.044(8) Uij
H(2) 0.429(4) 0.427(3) 0.162(4) 0.055(9) Uij
H(3) 0.293(5) 0.759(4) 0.242(5) 0.10(1) Uij
H(4) 0.028(7) 0.296(6) 0.397(6) 0.14(2) Uij
H(5) 0.123(5) 0.146(5) 0.504(5) 0.10(1) Uij
H(6) 0.144(5) 0.147(5) 0.346(6) 0.09(1) Uij
H(7) 0.722(5) 0.063(5) 0.271(5) 0.11(1) Uij
H(8) 0.614(6) 0.209(5) 0.174(6) 0.11(2) Uij
H(9) 0.399(6) 0.376(5) 0.772(6) 0.12(2) Uij
H(10) 0.181(6) 0.437(5) 0.667(6) 0.12(2) Uij
H(11) 0.008(7) 0.876(6) 0.154(7) 0.14(2) Uij
H(12) 0.05(1) 0.796(9) 0.32(1) 0.25(1) Uij
H(13) 0.733(6) 0.224(5) 0.350(6) 0.11(2) Uij
H(14) 0.332(6) 0.103(5) 0.056(6) 0.12(2) Uij
H(15) 0.276(8) 0.056(6) 0.176(7) 0.16(2) Uij
H(16) 0.555(4) 0.122(4) 0.422(5) 0.07(1) Uij
H(17) 0.457(5) -0.033(5) 0.165(5) 0.10(1) Uij
H(18) 0.054(8) 0.629(7) -0.027(8) 0.17(1) Uij
H(19) -0.017(5) 0.710(5) 0.106(5) 0.08(1) Uij
H(20) 0.391(4) 0.192(3) 0.572(4) 0.047(8) Uij
H(21) 0.283(5) 0.289(4) 0.770(5) 0.09(1) Uij
H(22) 0.227(8) 0.623(7) -0.031(8) 0.16(2) Uij
H(23) 0.140(6) 0.768(6) -0.036(6) 0.12(2) Uij

loop_
_atom_type_symbol
_atom_type_oxidation_number
_atom_type_number_in_cell
_atom_type_scat_dispersion_real
_atom_type_scat_dispersion_imag
_atom_type_scat_source
C 0 28 0.017 0.009 'International Tables'
H 0 46 0.000 0.000 'International Tables'
Mn 0 1 -0.568 2.808 'International Tables'

loop_
_geom_angle_atom_site_label_1
_geom_angle_atom_site_label_2
_geom_angle_atom_site_label_3
_geom_angle
_geom_angle_publ_flag
C(2) Mn(1) C(2) 180.0000 yes
C(2) Mn(1) C(3) 38.6(1) yes
C(2) Mn(1) C(3) 141.4(1) yes
C(2) Mn(1) C(4) 65.7(1) yes
C(2) Mn(1) C(4) 114.3(1) yes
C(2) Mn(1) C(5) 65.8(1) yes
C(2) Mn(1) C(5) 114.2(1) yes
C(2) Mn(1) C(6) 38.7(1) yes
C(2) Mn(1) C(6) 141.3(1) yes
C(2) Mn(1) C(3) 141.4(1) yes
C(2) Mn(1) C(3) 38.6(1) yes
C(2) Mn(1) C(4) 114.3(1) yes
C(2) Mn(1) C(4) 65.7(1) yes
C(2) Mn(1) C(5) 114.2(1) yes
C(2) Mn(1) C(5) 65.8(1) yes
C(2) Mn(1) C(6) 141.3(1) yes
C(2) Mn(1) C(6) 38.7(1) yes
C(3) Mn(1) C(3) 180.0000 yes
C(3) Mn(1) C(4) 39.2(1) yes
C(3) Mn(1) C(4) 140.8(1) yes
C(3) Mn(1) C(5) 65.2(1) yes
C(3) Mn(1) C(5) 114.8(1) yes
C(3) Mn(1) C(6) 64.4(1) yes
C(3) Mn(1) C(6) 115.6(1) yes
C(3) Mn(1) C(4) 140.8(1) yes
C(3) Mn(1) C(4) 39.2(1) yes
C(3) Mn(1) C(5) 114.8(1) yes
C(3) Mn(1) C(5) 65.2(1) yes
C(3) Mn(1) C(6) 115.6(1) yes
C(3) Mn(1) C(6) 64.4(1) yes
C(4) Mn(1) C(4) 180.0000 yes
C(4) Mn(1) C(5) 39.1(1) yes
C(4) Mn(1) C(5) 140.9(1) yes
C(4) Mn(1) C(6) 65.2(1) yes
C(4) Mn(1) C(6) 114.8(1) yes
C(4) Mn(1) C(5) 140.9(1) yes
C(4) Mn(1) C(5) 39.1(1) yes
C(4) Mn(1) C(6) 114.8(1) yes
C(4) Mn(1) C(6) 65.2(1) yes
C(5) Mn(1) C(5) 180.0000 yes
C(5) Mn(1) C(6) 39.2(1) yes
C(5) Mn(1) C(6) 140.8(1) yes
C(5) Mn(1) C(6) 140.8(1) yes
C(5) Mn(1) C(6) 39.2(1) yes
C(6) Mn(1) C(6) 180.0000 yes
Mn(1) C(2) C(3) 69.5(2) yes
Mn(1) C(2) C(6) 69.6(2) yes
Mn(1) C(2) C(7) 126.8(2) yes
C(3) C(2) C(6) 106.1(3) yes
C(3) C(2) C(7) 127.7(3) yes
C(6) C(2) C(7) 126.2(3) yes
Mn(1) C(3) C(2) 71.9(2) yes
Mn(1) C(3) C(4) 70.7(2) yes
C(2) C(3) C(4) 110.0(3) yes
Mn(1) C(4) C(3) 70.1(2) yes
Mn(1) C(4) C(5) 70.6(2) yes
Mn(1) C(4) C(10) 129.3(2) yes
C(3) C(4) C(5) 107.1(3) yes
C(3) C(4) C(10) 125.6(3) yes
C(5) C(4) C(10) 127.0(3) yes
Mn(1) C(5) C(4) 70.3(2) yes
Mn(1) C(5) C(6) 70.1(2) yes
Mn(1) C(5) C(13) 129.1(2) yes
C(4) C(5) C(6) 107.0(3) yes
C(4) C(5) C(13) 127.7(3) yes
C(6) C(5) C(13) 125.1(3) yes
Mn(1) C(6) C(2) 71.8(2) yes
Mn(1) C(6) C(5) 70.7(2) yes
C(2) C(6) C(5) 109.9(3) yes
C(2) C(7) C(8) 112.4(4) yes
C(2) C(7) C(9) 113.2(3) yes
C(8) C(7) C(9) 113.1(5) yes
C(4) C(10) C(11) 110.6(3) yes
C(4) C(10) C(12) 113.4(3) yes
C(11) C(10) C(12) 108.6(4) yes
C(5) C(13) C(14) 110.0(3) yes
C(5) C(13) C(15) 113.2(3) yes
C(14) C(13) C(15) 109.7(4) yes

loop_
_geom_bond_atom_site_label_1
_geom_bond_atom_site_label_2
_geom_bond_distance
_geom_bond_publ_flag
Mn(1) C(2) 2.151(3) yes
Mn(1) C(2) 2.151(3) yes
Mn(1) C(3) 2.119(3) yes
Mn(1) C(3) 2.119(3) yes
Mn(1) C(4) 2.127(3) yes
Mn(1) C(4) 2.127(3) yes
Mn(1) C(5) 2.131(3) yes
Mn(1) C(5) 2.131(3) yes
Mn(1) C(6) 2.123(3) yes
Mn(1) C(6) 2.123(3) yes
C(2) C(3) 1.412(4) yes
C(2) C(6) 1.415(4) yes
C(2) C(7) 1.509(4) yes
C(3) C(4) 1.423(4) yes
C(4) C(5) 1.425(4) yes
C(4) C(10) 1.507(4) yes
C(5) C(6) 1.426(4) yes
C(5) C(13) 1.509(4) yes
C(7) C(8) 1.474(7) yes
C(7) C(9) 1.485(7) yes
C(10) C(11) 1.523(5) yes
C(10) C(12) 1.523(6) yes
C(13) C(14) 1.531(5) yes
C(13) C(15) 1.514(6) yes
